data_7125130
loop_
_publ_author_name
'Schuhknecht, Danny'
'Ritter, Florian'
'Tauchert, Michael E.'

_publ_section_title
;
 Isolation and properties of a palladium PBP pincer complex featuring an
 ambiphilic boryl site.
;
_journal_issue 79
_journal_name_full 'Chemical communications (Cambridge, England)'
_journal_page_first 11823
_journal_page_last 11826
_journal_paper_doi 10.1039/c6cc07079e
_journal_volume 52
_journal_year 2016
_chemical_formula_moiety 'C36 H28 B I P2 Pd'
_chemical_formula_sum 'C36 H28 B I P2 Pd'
_chemical_formula_weight 766.63
_space_group_crystal_system orthorhombic
_space_group_IT_number 43
_space_group_name_Hall 'F 2 -2d'
_space_group_name_H-M_alt 'F d d 2'
_atom_sites_solution_hydrogens geom
_audit_creation_method SHELXL-2014/7
_audit_update_record
;
2016-04-01 deposited with the CCDC.
2016-09-06 downloaded from the CCDC.
;
_cell_angle_alpha 90
_cell_angle_beta 90
_cell_angle_gamma 90
_cell_formula_units_Z 8
_cell_length_a 18.4700(18)
_cell_length_b 31.893(3)
_cell_length_c 10.3482(10)
_cell_measurement_reflns_used 8573
_cell_measurement_temperature 100(2)
_cell_measurement_theta_max 29.81
_cell_measurement_theta_min 2.34
_cell_volume 6095.7(10)
_computing_cell_refinement 'SAINT v8.34A (Bruker, 2013)'
_computing_data_reduction 'SAINT v8.34A (Bruker, 2013)'
_computing_structure_refinement 'SHELXL-2014/7 (Sheldrick, 2014)'
_computing_structure_solution 'SIR2004 (Burla et al., 2007)'
_diffrn_ambient_temperature 100(2)
_diffrn_measured_fraction_theta_full 0.955
_diffrn_measured_fraction_theta_max 0.966
_diffrn_measurement_device_type 'Bruker APEX-II CCD'
_diffrn_measurement_method '\f and \w scans'
_diffrn_radiation_type MoK\a
_diffrn_radiation_wavelength 0.71073
_diffrn_reflns_av_R_equivalents 0.0716
_diffrn_reflns_av_unetI/netI 0.0631
_diffrn_reflns_Laue_measured_fraction_full 0.955
_diffrn_reflns_Laue_measured_fraction_max 0.966
_diffrn_reflns_limit_h_max 25
_diffrn_reflns_limit_h_min -25
_diffrn_reflns_limit_k_max 44
_diffrn_reflns_limit_k_min -43
_diffrn_reflns_limit_l_max 14
_diffrn_reflns_limit_l_min -14
_diffrn_reflns_number 16816
_diffrn_reflns_point_group_measured_fraction_full 0.940
_diffrn_reflns_point_group_measured_fraction_max 0.944
_diffrn_reflns_theta_full 25.242
_diffrn_reflns_theta_max 29.954
_diffrn_reflns_theta_min 2.345
_exptl_absorpt_coefficient_mu 1.752
_exptl_absorpt_correction_T_max 1.0000
_exptl_absorpt_correction_T_min 0.5524
_exptl_absorpt_correction_type multi-scan
_exptl_absorpt_process_details 'SADABS-2014/5 (Bruker,2014)'
_exptl_crystal_colour orange
_exptl_crystal_density_diffrn 1.671
_exptl_crystal_description 'triangular fragment'
_exptl_crystal_F_000 3024
_exptl_crystal_size_max 0.4
_exptl_crystal_size_mid 0.23
_exptl_crystal_size_min 0.14
_refine_diff_density_max 0.830
_refine_diff_density_min -0.890
_refine_diff_density_rms 0.112
_refine_ls_abs_structure_details
;
 Flack x determined using 1608 quotients [(I+)-(I-)]/[(I+)+(I-)]
 (Parsons, Flack and Wagner, Acta Cryst. B69 (2013) 249-259).
;
_refine_ls_abs_structure_Flack -0.020(15)
_refine_ls_extinction_method none
_refine_ls_goodness_of_fit_ref 0.981
_refine_ls_hydrogen_treatment constr
_refine_ls_matrix_type full
_refine_ls_number_parameters 187
_refine_ls_number_reflns 4176
_refine_ls_number_restraints 1
_refine_ls_restrained_S_all 0.980
_refine_ls_R_factor_all 0.0334
_refine_ls_R_factor_gt 0.0308
_refine_ls_shift/su_max 0.000
_refine_ls_shift/su_mean 0.000
_refine_ls_structure_factor_coef Fsqd
_refine_ls_weighting_details 'w=1/[\s^2^(Fo^2^)+(0.0106P)^2^] where P=(Fo^2^+2Fc^2^)/3'
_refine_ls_weighting_scheme calc
_refine_ls_wR_factor_gt 0.0635
_refine_ls_wR_factor_ref 0.0644
_reflns_Friedel_coverage 0.859
_reflns_Friedel_fraction_full 0.922
_reflns_Friedel_fraction_max 0.919
_reflns_number_gt 3806
_reflns_number_total 4176
_reflns_threshold_expression 'I > 2\s(I)'
_cod_data_source_file c6cc07079e2.cif
_cod_data_source_block met183_fdd2
_cod_database_code 7125130
_shelx_space_group_comment
;
The symmetry employed for this shelxl refinement is uniquely defined
by the following loop, which should always be used as a source of
symmetry information in preference to the above space-group names.
They are only intended as comments.
;
_shelx_estimated_absorpt_t_min 0.5524
_shelx_estimated_absorpt_t_max 1.0000

loop_
_space_group_symop_operation_xyz
'x, y, z'
'-x, -y, z'
'-x+1/4, y+1/4, z+1/4'
'x+1/4, -y+1/4, z+1/4'
'x, y+1/2, z+1/2'
'-x, -y+1/2, z+1/2'
'-x+1/4, y+3/4, z+3/4'
'x+1/4, -y+3/4, z+3/4'
'x+1/2, y, z+1/2'
'-x+1/2, -y, z+1/2'
'-x+3/4, y+1/4, z+3/4'
'x+3/4, -y+1/4, z+3/4'
'x+1/2, y+1/2, z'
'-x+1/2, -y+1/2, z'
'-x+3/4, y+3/4, z+1/4'
'x+3/4, -y+3/4, z+1/4'

loop_
_atom_site_label
_atom_site_type_symbol
_atom_site_fract_x
_atom_site_fract_y
_atom_site_fract_z
_atom_site_U_iso_or_equiv
_atom_site_adp_type
_atom_site_occupancy
_atom_site_site_symmetry_order
_atom_site_calc_flag
_atom_site_refinement_flags_posn
_atom_site_refinement_flags_adp
_atom_site_refinement_flags_occupancy
Pd1 Pd 0.0000 0.0000 0.75141(3) 0.01009(11) Uani 1 2 d S T P
I1 I 0.0000 0.0000 1.01400(3) 0.02222(13) Uani 1 2 d S T P
P1 P 0.07345(5) 0.05729(3) 0.71952(11) 0.01059(18) Uani 1 1 d . . .
C20 C 0.0630(2) 0.10448(13) 0.8171(4) 0.0117(7) Uani 1 1 d . . .
C10 C 0.05692(19) 0.07280(12) 0.5537(4) 0.0111(7) Uani 1 1 d . . .
C30 C 0.17018(19) 0.04620(11) 0.7258(4) 0.0127(7) Uani 1 1 d . . .
C35 C 0.2077(2) 0.03602(14) 0.6133(4) 0.0153(9) Uani 1 1 d . . .
H35 H 0.1839 0.0371 0.5320 0.018 Uiso 1 1 calc R U .
C34 C 0.2809(2) 0.02416(14) 0.6206(6) 0.0187(9) Uani 1 1 d . . .
H34 H 0.3065 0.0169 0.5442 0.022 Uiso 1 1 calc R U .
C31 C 0.2060(2) 0.04523(14) 0.8447(4) 0.0170(9) Uani 1 1 d . . .
H31 H 0.1806 0.0520 0.9217 0.020 Uiso 1 1 calc R U .
C32 C 0.2792(2) 0.03428(15) 0.8505(5) 0.0203(9) Uani 1 1 d . . .
H32 H 0.3039 0.0346 0.9311 0.024 Uiso 1 1 calc R U .
C33 C 0.3157(2) 0.02302(13) 0.7389(5) 0.0200(9) Uani 1 1 d . . .
H33 H 0.3649 0.0145 0.7437 0.024 Uiso 1 1 calc R U .
C14 C 0.0629(2) 0.11868(14) 0.3701(5) 0.0180(9) Uani 1 1 d . . .
H14 H 0.0776 0.1444 0.3318 0.022 Uiso 1 1 calc R U .
C15 C 0.0789(2) 0.11076(13) 0.4989(4) 0.0155(8) Uani 1 1 d . . .
H15 H 0.1045 0.1309 0.5490 0.019 Uiso 1 1 calc R U .
C11 C 0.0204(2) 0.04190(13) 0.4813(4) 0.0139(8) Uani 1 1 d . . .
C12 C 0.0050(2) 0.05150(15) 0.3513(4) 0.0171(10) Uani 1 1 d . . .
H12 H -0.0200 0.0316 0.2997 0.020 Uiso 1 1 calc R U .
C13 C 0.0258(2) 0.08946(14) 0.2974(4) 0.0185(9) Uani 1 1 d . . .
H13 H 0.0145 0.0954 0.2097 0.022 Uiso 1 1 calc R U .
C21 C -0.0029(2) 0.11141(12) 0.8792(8) 0.0172(7) Uani 1 1 d . . .
H21 H -0.0407 0.0914 0.8716 0.021 Uiso 1 1 calc R U .
C25 C 0.1182(2) 0.13410(14) 0.8288(4) 0.0146(8) Uani 1 1 d . . .
H25 H 0.1632 0.1297 0.7864 0.018 Uiso 1 1 calc R U .
C23 C 0.0427(2) 0.17678(13) 0.9653(4) 0.0178(8) Uani 1 1 d . . .
H23 H 0.0361 0.2011 1.0170 0.021 Uiso 1 1 calc R U .
C24 C 0.1076(2) 0.17007(13) 0.9025(4) 0.0169(8) Uani 1 1 d . . .
H24 H 0.1453 0.1902 0.9096 0.020 Uiso 1 1 calc R U .
C22 C -0.0137(2) 0.14750(14) 0.9524(5) 0.0204(9) Uani 1 1 d . . .
H22 H -0.0590 0.1523 0.9935 0.024 Uiso 1 1 calc R U .
B1 B 0.0000 0.0000 0.5520(7) 0.0120(12) Uani 1 2 d S T P

loop_
_atom_site_aniso_label
_atom_site_aniso_U_11
_atom_site_aniso_U_22
_atom_site_aniso_U_33
_atom_site_aniso_U_23
_atom_site_aniso_U_13
_atom_site_aniso_U_12
Pd1 0.00873(19) 0.0102(2) 0.0114(2) 0.000 0.000 -0.00141(15)
I1 0.0321(3) 0.0219(3) 0.0126(2) 0.000 0.000 -0.00328(16)
P1 0.0085(4) 0.0101(4) 0.0131(4) -0.0008(4) 0.0000(4) -0.0009(3)
C20 0.0102(17) 0.0112(18) 0.0138(18) 0.0000(15) 0.0003(14) 0.0007(14)
C10 0.0079(17) 0.0111(19) 0.0144(18) -0.0010(15) 0.0012(13) 0.0031(13)
C30 0.0102(16) 0.0086(17) 0.0193(18) 0.0018(17) -0.0005(16) 0.0005(13)
C35 0.0110(18) 0.013(2) 0.022(3) 0.0004(17) 0.0001(16) 0.0003(15)
C34 0.0106(19) 0.014(2) 0.032(3) -0.003(2) 0.0020(18) 0.0009(15)
C31 0.016(2) 0.015(2) 0.020(2) -0.0012(17) -0.0033(16) -0.0001(16)
C32 0.016(2) 0.016(2) 0.029(2) -0.0006(18) -0.0102(17) -0.0016(17)
C33 0.0098(17) 0.014(2) 0.036(3) 0.0002(19) -0.0049(18) 0.0009(14)
C14 0.0172(19) 0.013(2) 0.024(2) 0.0036(17) 0.0040(17) 0.0004(15)
C15 0.0125(17) 0.0120(19) 0.022(2) -0.0018(16) 0.0012(16) 0.0008(14)
C11 0.0064(15) 0.016(2) 0.0192(19) 0.0008(17) -0.0001(16) 0.0002(13)
C12 0.013(2) 0.018(2) 0.021(3) -0.0001(16) -0.0001(17) -0.0005(16)
C13 0.018(2) 0.020(2) 0.0177(19) 0.0041(18) -0.0022(16) 0.0029(17)
C21 0.0122(16) 0.0163(18) 0.0231(17) -0.002(3) 0.0024(14) -0.0015(18)
C25 0.0103(17) 0.014(2) 0.0197(19) -0.0023(16) -0.0002(15) -0.0011(14)
C23 0.0210(19) 0.0132(19) 0.0194(19) -0.0031(18) 0.0011(17) 0.0011(15)
C24 0.0151(19) 0.013(2) 0.023(2) -0.0003(17) 0.0000(16) -0.0023(15)
C22 0.0180(19) 0.017(2) 0.026(2) -0.0040(19) 0.0073(17) 0.0004(16)
B1 0.005(3) 0.013(3) 0.018(3) 0.000 0.000 0.001(2)

loop_
_atom_type_symbol
_atom_type_description
_atom_type_scat_dispersion_real
_atom_type_scat_dispersion_imag
_atom_type_scat_source
C C 0.0033 0.0016 'International Tables Vol C Tables 4.2.6.8 and 6.1.1.4'
H H 0.0000 0.0000 'International Tables Vol C Tables 4.2.6.8 and 6.1.1.4'
B B 0.0013 0.0007 'International Tables Vol C Tables 4.2.6.8 and 6.1.1.4'
I I -0.4742 1.8119 'International Tables Vol C Tables 4.2.6.8 and 6.1.1.4'
P P 0.1023 0.0942 'International Tables Vol C Tables 4.2.6.8 and 6.1.1.4'
Pd Pd -0.9988 1.0072 'International Tables Vol C Tables 4.2.6.8 and 6.1.1.4'

loop_
_geom_angle_atom_site_label_1
_geom_angle_atom_site_label_2
_geom_angle_atom_site_label_3
_geom_angle
_geom_angle_site_symmetry_1
_geom_angle_site_symmetry_3
B1 Pd1 P1 81.75(3) . .
B1 Pd1 P1 81.75(3) . 2
P1 Pd1 P1 163.50(6) . 2
B1 Pd1 I1 180.0 . .
P1 Pd1 I1 98.25(3) . .
P1 Pd1 I1 98.25(3) 2 .
C10 P1 C30 104.61(18) . .
C10 P1 C20 106.34(18) . .
C30 P1 C20 104.14(18) . .
C10 P1 Pd1 104.69(13) . .
C30 P1 Pd1 114.78(12) . .
C20 P1 Pd1 120.92(13) . .
C21 C20 C25 119.4(4) . .
C21 C20 P1 118.6(3) . .
C25 C20 P1 121.9(3) . .
C15 C10 C11 121.9(4) . .
C15 C10 P1 124.9(3) . .
C11 C10 P1 113.1(3) . .
C35 C30 C31 119.6(3) . .
C35 C30 P1 120.2(3) . .
C31 C30 P1 120.0(3) . .
C30 C35 C34 119.8(4) . .
C33 C34 C35 120.1(4) . .
C30 C31 C32 120.1(4) . .
C33 C32 C31 120.0(4) . .
C34 C33 C32 120.3(4) . .
C13 C14 C15 120.4(4) . .
C14 C15 C10 119.1(4) . .
C12 C11 C10 116.9(4) . .
C12 C11 B1 125.6(4) . .
C10 C11 B1 117.6(4) . .
C13 C12 C11 121.2(4) . .
C14 C13 C12 120.5(4) . .
C22 C21 C20 120.5(4) . .
C24 C25 C20 120.1(4) . .
C24 C23 C22 119.7(4) . .
C23 C24 C25 120.5(4) . .
C21 C22 C23 119.7(4) . .
C11 B1 C11 124.5(6) 2 .
C11 B1 Pd1 117.8(3) 2 .
C11 B1 Pd1 117.8(3) . .

loop_
_geom_bond_atom_site_label_1
_geom_bond_atom_site_label_2
_geom_bond_distance
_geom_bond_site_symmetry_2
Pd1 B1 2.064(7) .
Pd1 P1 2.2994(10) .
Pd1 P1 2.2995(10) 2
Pd1 I1 2.7173(5) .
P1 C10 1.811(4) .
P1 C30 1.822(4) .
P1 C20 1.823(4) .
C20 C21 1.394(6) .
C20 C25 1.396(5) .
C10 C15 1.398(6) .
C10 C11 1.409(6) .
C30 C35 1.394(6) .
C30 C31 1.397(6) .
C35 C34 1.406(6) .
C34 C33 1.383(7) .
C31 C32 1.397(6) .
C32 C33 1.385(7) .
C14 C13 1.380(6) .
C14 C15 1.388(6) .
C11 C12 1.409(6) .
C11 B1 1.569(5) .
C12 C13 1.387(6) .
C21 C22 1.392(7) .
C25 C24 1.391(6) .
C23 C24 1.381(6) .
C23 C22 1.405(6) .
B1 C11 1.569(5) 2
